data_7210382
loop_
_publ_author_name
'Du, Peng'
'Yang, Yan'
'Yang, Jin'
'Liu, Ying-Ying'
'Kan, Wei-Qiu'
'Ma, Jian-Fang'

_publ_section_title
;
 A series of MOFs based on a tricarboxylic acid and various N-donor
 ligands: syntheses, structures, and properties
;
_journal_issue 35
_journal_name_full CrystEngComm
_journal_page_first 6986
_journal_paper_doi 10.1039/c3ce40828k
_journal_volume 15
_journal_year 2013
_chemical_formula_moiety 'C58 H46 N4 O16 Zn2'
_chemical_formula_sum 'C58 H46 N4 O16 Zn2'
_chemical_formula_weight 1185.81
_chemical_name_systematic
;
 ?
;
_space_group_IT_number 2
_symmetry_cell_setting triclinic
_symmetry_space_group_name_Hall '-P 1'
_symmetry_space_group_name_H-M 'P -1'
_atom_sites_solution_hydrogens geom
_atom_sites_solution_primary direct
_atom_sites_solution_secondary difmap
_audit_creation_method SHELXL-97
_cell_angle_alpha 105.788(8)
_cell_angle_beta 108.142(8)
_cell_angle_gamma 98.441(6)
_cell_formula_units_Z 1
_cell_length_a 10.5387(8)
_cell_length_b 10.7309(8)
_cell_length_c 12.8111(14)
_cell_measurement_reflns_used 1671
_cell_measurement_temperature 293(2)
_cell_measurement_theta_max 29.0732
_cell_measurement_theta_min 3.1196
_cell_volume 1281.7(2)
_computing_cell_refinement CrysAlis
_computing_data_collection 'CrysAlis (Oxford Diffraction, 2006)'
_computing_data_reduction CrysAlis
_computing_structure_refinement 'SHELXL-97 (Sheldrick, 2008)'
_computing_structure_solution 'SHELXL-97 (Sheldrick, 2008)'
_diffrn_ambient_temperature 293(2)
_diffrn_detector_area_resol_mean 10.2375
_diffrn_measured_fraction_theta_full 0.995
_diffrn_measured_fraction_theta_max 0.995
_diffrn_measurement_device_type 'Oxford Diffraction Gemini R Ultra'
_diffrn_measurement_method '\w scan'
_diffrn_radiation_monochromator graphite
_diffrn_radiation_source 'fine-focus sealed tube'
_diffrn_radiation_type MoK\a
_diffrn_radiation_wavelength 0.71073
_diffrn_reflns_av_R_equivalents 0.0468
_diffrn_reflns_av_sigmaI/netI 0.0972
_diffrn_reflns_limit_h_max 12
_diffrn_reflns_limit_h_min -12
_diffrn_reflns_limit_k_max 11
_diffrn_reflns_limit_k_min -12
_diffrn_reflns_limit_l_max 15
_diffrn_reflns_limit_l_min -10
_diffrn_reflns_number 7807
_diffrn_reflns_theta_full 25.00
_diffrn_reflns_theta_max 25.03
_diffrn_reflns_theta_min 3.13
_exptl_absorpt_coefficient_mu 1.015
_exptl_absorpt_correction_T_max 0.8305
_exptl_absorpt_correction_T_min 0.7641
_exptl_absorpt_correction_type multi-scan
_exptl_absorpt_process_details
; 
CrysAlis (Oxford Diffraction, 2006)
;
_exptl_crystal_colour colourless
_exptl_crystal_density_diffrn 1.536
_exptl_crystal_density_method 'not measured'
_exptl_crystal_description block
_exptl_crystal_F_000 610
_exptl_crystal_size_max 0.28
_exptl_crystal_size_mid 0.25
_exptl_crystal_size_min 0.19
_refine_diff_density_max 0.934
_refine_diff_density_min -0.595
_refine_diff_density_rms 0.082
_refine_ls_extinction_method none
_refine_ls_goodness_of_fit_ref 1.018
_refine_ls_hydrogen_treatment constr
_refine_ls_matrix_type full
_refine_ls_number_parameters 361
_refine_ls_number_reflns 4512
_refine_ls_number_restraints 6
_refine_ls_restrained_S_all 1.021
_refine_ls_R_factor_all 0.0977
_refine_ls_R_factor_gt 0.0610
_refine_ls_shift/su_max 0.000
_refine_ls_shift/su_mean 0.000
_refine_ls_structure_factor_coef Fsqd
_refine_ls_weighting_details 'calc w=1/[\s^2^(Fo^2^)+(0.0552P)^2^+0.4243P] where P=(Fo^2^+2Fc^2^)/3'
_refine_ls_weighting_scheme calc
_refine_ls_wR_factor_gt 0.1192
_refine_ls_wR_factor_ref 0.1337
_reflns_number_gt 3149
_reflns_number_total 4512
_reflns_threshold_expression >2\s(I)
_cod_data_source_file c3ce40828k.txt
_cod_data_source_block Compound-7
_cod_depositor_comments
;
The following automatic conversions were performed:

'_symmetry_cell_setting' value 'Triclinic' changed to 'triclinic'
according to /home/saulius/struct/CIF-dictionaries/cif_core.dic
dictionary named 'cif_core.dic' version 2.4.2 from 2011-04-26.

Automatic conversion script
Id: cif_fix_values 1891 2012-01-12 08:04:46Z andrius 
;
_cod_original_sg_symbol_H-M P-1
_cod_database_code 7210382

loop_
_symmetry_equiv_pos_as_xyz
'x, y, z'
'-x, -y, -z'

loop_
_atom_site_label
_atom_site_type_symbol
_atom_site_fract_x
_atom_site_fract_y
_atom_site_fract_z
_atom_site_U_iso_or_equiv
_atom_site_adp_type
_atom_site_occupancy
_atom_site_symmetry_multiplicity
_atom_site_calc_flag
_atom_site_refinement_flags
Zn1 Zn 0.55462(5) 0.38270(5) 0.50733(5) 0.02845(19) Uani 1 1 d .
C1 C 0.1659(5) 0.1103(5) 0.0038(5) 0.0378(13) Uani 1 1 d .
C2 C 0.2467(5) 0.1789(5) 0.1204(5) 0.0386(13) Uani 1 1 d .
H2 H 0.3284 0.1574 0.1545 0.046 Uiso 1 1 calc R
C3 C 0.2061(4) 0.2796(5) 0.1862(4) 0.0317(12) Uani 1 1 d .
C4 C 0.0844(4) 0.3102(5) 0.1349(4) 0.0338(12) Uani 1 1 d .
H4 H 0.0584 0.3798 0.1778 0.041 Uiso 1 1 calc R
C5 C 0.0004(5) 0.2380(5) 0.0198(4) 0.0368(13) Uani 1 1 d .
C6 C 0.0417(5) 0.1385(5) -0.0461(4) 0.0355(12) Uani 1 1 d .
H6 H -0.0139 0.0907 -0.1236 0.043 Uiso 1 1 calc R
C7 C 0.2195(8) 0.0101(6) -0.0644(6) 0.0575(17) Uani 1 1 d .
C8 C 0.3018(4) 0.3580(5) 0.3080(4) 0.0333(12) Uani 1 1 d .
C9 C -0.1735(5) 0.3559(6) 0.0293(5) 0.0501(15) Uani 1 1 d .
H9A H -0.1111 0.4437 0.0559 0.060 Uiso 1 1 calc R
H9B H -0.1780 0.3347 0.0972 0.060 Uiso 1 1 calc R
C10 C -0.3152(5) 0.3558(6) -0.0470(4) 0.0390(13) Uani 1 1 d .
C11 C -0.4250(5) 0.2450(6) -0.0884(5) 0.0488(15) Uani 1 1 d .
H11 H -0.4107 0.1676 -0.0724 0.059 Uiso 1 1 calc R
C12 C -0.5565(5) 0.2480(5) -0.1538(5) 0.0420(13) Uani 1 1 d .
H12 H -0.6293 0.1726 -0.1803 0.050 Uiso 1 1 calc R
C13 C -0.5813(4) 0.3615(5) -0.1803(4) 0.0319(11) Uani 1 1 d .
C14 C -0.4704(5) 0.4722(5) -0.1385(4) 0.0359(12) Uani 1 1 d .
H14 H -0.4842 0.5498 -0.1543 0.043 Uiso 1 1 calc R
C15 C -0.3394(5) 0.4689(5) -0.0734(4) 0.0385(13) Uani 1 1 d .
H15 H -0.2664 0.5441 -0.0469 0.046 Uiso 1 1 calc R
C16 C -0.7241(4) 0.3664(4) -0.2452(4) 0.0302(11) Uani 1 1 d .
C17 C -0.8321(5) 0.3111(5) -0.2162(5) 0.0387(13) Uani 1 1 d .
H17 H -0.8133 0.2677 -0.1615 0.046 Uiso 1 1 calc R
C18 C -0.9652(5) 0.3195(6) -0.2669(5) 0.0477(15) Uani 1 1 d .
H18 H -1.0353 0.2802 -0.2475 0.057 Uiso 1 1 calc R
C19 C -0.9943(5) 0.3851(6) -0.3452(5) 0.0508(16) Uani 1 1 d .
H19 H -1.0838 0.3922 -0.3783 0.061 Uiso 1 1 calc R
C20 C -0.8901(5) 0.4411(5) -0.3751(5) 0.0453(14) Uani 1 1 d .
H20 H -0.9098 0.4874 -0.4274 0.054 Uiso 1 1 calc R
C21 C -0.7557(4) 0.4292(4) -0.3283(4) 0.0303(11) Uani 1 1 d .
C22 C -0.6565(4) 0.4753(5) -0.3813(4) 0.0291(11) Uani 1 1 d .
C23 C 0.6570(4) 0.2054(5) 0.6465(5) 0.0344(12) Uani 1 1 d .
H23 H 0.6616 0.2669 0.7154 0.041 Uiso 1 1 calc R
C24 C 0.6970(4) 0.0971(4) 0.6423(4) 0.0202(10) Uani 1 1 d .
H24 H 0.7351 0.0669 0.7037 0.024 Uiso 1 1 calc R
C25 C 0.6185(4) 0.1125(5) 0.4685(5) 0.0322(12) Uani 1 1 d .
H25 H 0.5933 0.0918 0.3883 0.039 Uiso 1 1 calc R
C26 C 0.7188(5) -0.0822(5) 0.4876(5) 0.0381(13) Uani 1 1 d .
H26A H 0.6584 -0.1348 0.4080 0.046 Uiso 1 1 calc R
H26B H 0.7156 -0.1370 0.5361 0.046 Uiso 1 1 calc R
C27 C 0.8653(4) -0.0412(4) 0.4929(5) 0.0329(12) Uani 1 1 d .
C28 C 0.8944(5) 0.0254(6) 0.4230(5) 0.0510(16) Uani 1 1 d .
H28 H 0.8224 0.0430 0.3699 0.061 Uiso 1 1 calc R
C29 C 1.0285(5) 0.0676(5) 0.4289(5) 0.0460(14) Uani 1 1 d .
H29 H 1.0460 0.1131 0.3805 0.055 Uiso 1 1 calc R
N1 N 0.6075(3) 0.2216(3) 0.5409(3) 0.0277(9) Uani 1 1 d .
N2 N 0.6709(3) 0.0382(4) 0.5287(4) 0.0287(9) Uani 1 1 d .
O1 O 0.3874(3) 0.3017(3) 0.3586(3) 0.0462(10) Uani 1 1 d .
O2 O 0.2944(3) 0.4745(3) 0.3519(3) 0.0422(9) Uani 1 1 d .
O3 O 0.3408(5) 0.0032(5) -0.0232(4) 0.0752(14) Uani 1 1 d .
O4 O 0.1371(5) -0.0653(4) -0.1673(4) 0.0748(14) Uani 1 1 d .
H4O H 0.1767 -0.1164 -0.1970 0.112 Uiso 1 1 calc R
O5 O -0.1245(3) 0.2582(4) -0.0371(3) 0.0488(10) Uani 1 1 d .
O6 O -0.5790(3) 0.4031(3) -0.4034(3) 0.0364(8) Uani 1 1 d .
O7 O -0.6617(3) 0.5821(3) -0.4038(3) 0.0400(9) Uani 1 1 d .
O1W O 0.6604(6) 0.1807(6) 0.2332(5) 0.1140(19) Uani 1 1 d U

loop_
_atom_site_aniso_label
_atom_site_aniso_U_11
_atom_site_aniso_U_22
_atom_site_aniso_U_33
_atom_site_aniso_U_23
_atom_site_aniso_U_13
_atom_site_aniso_U_12
Zn1 0.0260(3) 0.0294(3) 0.0313(4) 0.0128(2) 0.0081(2) 0.0117(2)
C1 0.044(3) 0.035(3) 0.040(3) 0.015(3) 0.021(3) 0.012(2)
C2 0.034(3) 0.042(3) 0.042(3) 0.021(3) 0.010(2) 0.012(2)
C3 0.026(2) 0.033(3) 0.034(3) 0.013(2) 0.007(2) 0.005(2)
C4 0.031(2) 0.040(3) 0.028(3) 0.009(2) 0.008(2) 0.012(2)
C5 0.029(3) 0.047(3) 0.033(3) 0.015(3) 0.008(2) 0.010(2)
C6 0.039(3) 0.034(3) 0.031(3) 0.010(2) 0.011(2) 0.007(2)
C7 0.089(5) 0.050(4) 0.061(5) 0.030(3) 0.050(4) 0.028(4)
C8 0.024(2) 0.040(3) 0.035(3) 0.016(3) 0.007(2) 0.004(2)
C9 0.039(3) 0.069(4) 0.036(3) 0.010(3) 0.006(3) 0.025(3)
C10 0.031(3) 0.062(3) 0.022(3) 0.013(3) 0.007(2) 0.016(3)
C11 0.047(3) 0.051(3) 0.049(4) 0.023(3) 0.010(3) 0.020(3)
C12 0.034(3) 0.046(3) 0.047(4) 0.026(3) 0.011(3) 0.005(2)
C13 0.031(2) 0.042(3) 0.029(3) 0.017(2) 0.013(2) 0.013(2)
C14 0.034(3) 0.039(3) 0.038(3) 0.018(2) 0.012(2) 0.011(2)
C15 0.030(3) 0.049(3) 0.031(3) 0.011(3) 0.007(2) 0.008(2)
C16 0.028(2) 0.027(2) 0.036(3) 0.009(2) 0.013(2) 0.008(2)
C17 0.032(3) 0.051(3) 0.038(3) 0.022(3) 0.014(2) 0.006(2)
C18 0.034(3) 0.063(4) 0.051(4) 0.020(3) 0.022(3) 0.011(3)
C19 0.025(3) 0.073(4) 0.054(4) 0.022(3) 0.013(3) 0.013(3)
C20 0.032(3) 0.061(3) 0.050(4) 0.029(3) 0.012(3) 0.022(3)
C21 0.028(2) 0.030(2) 0.034(3) 0.012(2) 0.012(2) 0.008(2)
C22 0.025(2) 0.036(3) 0.023(3) 0.011(2) 0.004(2) 0.008(2)
C23 0.031(2) 0.036(3) 0.034(3) 0.011(2) 0.008(2) 0.009(2)
C24 0.024(2) 0.025(2) 0.015(2) 0.0134(19) 0.0037(18) 0.0119(19)
C25 0.026(2) 0.042(3) 0.033(3) 0.015(2) 0.012(2) 0.015(2)
C26 0.034(3) 0.031(3) 0.052(4) 0.011(2) 0.019(2) 0.013(2)
C27 0.028(2) 0.024(2) 0.045(3) 0.005(2) 0.016(2) 0.009(2)
C28 0.031(3) 0.066(4) 0.068(4) 0.036(3) 0.017(3) 0.022(3)
C29 0.041(3) 0.061(4) 0.057(4) 0.037(3) 0.025(3) 0.023(3)
N1 0.0242(19) 0.028(2) 0.036(3) 0.0112(19) 0.0133(18) 0.0136(17)
N2 0.0262(19) 0.029(2) 0.041(3) 0.018(2) 0.0172(18) 0.0153(17)
O1 0.0390(19) 0.047(2) 0.038(2) 0.0134(18) -0.0040(17) 0.0133(17)
O2 0.0291(18) 0.041(2) 0.041(2) 0.0030(17) 0.0013(16) 0.0080(16)
O3 0.078(3) 0.088(3) 0.085(4) 0.033(3) 0.044(3) 0.054(3)
O4 0.103(3) 0.072(3) 0.053(3) 0.008(3) 0.036(3) 0.039(3)
O5 0.0304(18) 0.074(3) 0.031(2) 0.0069(19) 0.0019(16) 0.0228(19)
O6 0.0347(18) 0.0404(19) 0.044(2) 0.0177(17) 0.0204(16) 0.0177(16)
O7 0.050(2) 0.0409(19) 0.047(2) 0.0263(18) 0.0276(18) 0.0226(17)
O1W 0.117(2) 0.114(2) 0.114(2) 0.0363(11) 0.0449(12) 0.0331(11)

loop_
_atom_type_symbol
_atom_type_description
_atom_type_scat_dispersion_real
_atom_type_scat_dispersion_imag
_atom_type_scat_source
C C 0.0033 0.0016 'International Tables Vol C Tables 4.2.6.8 and 6.1.1.4'
H H 0.0000 0.0000 'International Tables Vol C Tables 4.2.6.8 and 6.1.1.4'
N N 0.0061 0.0033 'International Tables Vol C Tables 4.2.6.8 and 6.1.1.4'
O O 0.0106 0.0060 'International Tables Vol C Tables 4.2.6.8 and 6.1.1.4'
Zn Zn 0.2839 1.4301 'International Tables Vol C Tables 4.2.6.8 and 6.1.1.4'

loop_
_geom_angle_atom_site_label_1
_geom_angle_atom_site_label_2
_geom_angle_atom_site_label_3
_geom_angle
_geom_angle_site_symmetry_1
_geom_angle_site_symmetry_3
N1 Zn1 O1 102.92(14) . .
N1 Zn1 O2 97.98(14) . 2_666
O1 Zn1 O2 159.09(14) . 2_666
N1 Zn1 O7 102.98(14) . 2_565
O1 Zn1 O7 86.20(15) . 2_565
O2 Zn1 O7 89.57(14) 2_666 2_565
N1 Zn1 O6 97.50(14) . 1_656
O1 Zn1 O6 87.73(14) . 1_656
O2 Zn1 O6 89.14(14) 2_666 1_656
O7 Zn1 O6 159.46(13) 2_565 1_656
N1 Zn1 Zn1 167.61(12) . 2_666
O1 Zn1 Zn1 78.54(10) . 2_666
O2 Zn1 Zn1 80.95(10) 2_666 2_666
O7 Zn1 Zn1 89.37(9) 2_565 2_666
O6 Zn1 Zn1 70.18(9) 1_656 2_666
C6 C1 C2 120.0(5) . .
C6 C1 C7 122.2(5) . .
C2 C1 C7 117.7(5) . .
C1 C2 C3 120.2(4) . .
C1 C2 H2 119.9 . .
C3 C2 H2 119.9 . .
C4 C3 C2 119.4(4) . .
C4 C3 C8 122.2(4) . .
C2 C3 C8 118.2(4) . .
C3 C4 C5 120.5(5) . .
C3 C4 H4 119.7 . .
C5 C4 H4 119.7 . .
O5 C5 C6 115.5(4) . .
O5 C5 C4 124.5(4) . .
C6 C5 C4 119.9(4) . .
C1 C6 C5 119.8(5) . .
C1 C6 H6 120.1 . .
C5 C6 H6 120.1 . .
O3 C7 O4 122.0(6) . .
O3 C7 C1 120.5(6) . .
O4 C7 C1 117.4(6) . .
O2 C8 O1 124.8(4) . .
O2 C8 C3 118.1(4) . .
O1 C8 C3 117.0(4) . .
O5 C9 C10 108.6(4) . .
O5 C9 H9A 110.0 . .
C10 C9 H9A 110.0 . .
O5 C9 H9B 110.0 . .
C10 C9 H9B 110.0 . .
H9A C9 H9B 108.4 . .
C11 C10 C15 118.3(4) . .
C11 C10 C9 120.9(5) . .
C15 C10 C9 120.7(5) . .
C10 C11 C12 120.6(5) . .
C10 C11 H11 119.7 . .
C12 C11 H11 119.7 . .
C11 C12 C13 121.3(5) . .
C11 C12 H12 119.4 . .
C13 C12 H12 119.4 . .
C14 C13 C12 117.7(4) . .
C14 C13 C16 121.3(4) . .
C12 C13 C16 120.9(4) . .
C15 C14 C13 120.9(5) . .
C15 C14 H14 119.6 . .
C13 C14 H14 119.6 . .
C10 C15 C14 121.2(5) . .
C10 C15 H15 119.4 . .
C14 C15 H15 119.4 . .
C21 C16 C17 117.9(4) . .
C21 C16 C13 123.8(4) . .
C17 C16 C13 118.2(5) . .
C18 C17 C16 121.5(5) . .
C18 C17 H17 119.2 . .
C16 C17 H17 119.2 . .
C19 C18 C17 120.2(5) . .
C19 C18 H18 119.9 . .
C17 C18 H18 119.9 . .
C18 C19 C20 119.6(5) . .
C18 C19 H19 120.2 . .
C20 C19 H19 120.2 . .
C19 C20 C21 121.2(5) . .
C19 C20 H20 119.4 . .
C21 C20 H20 119.4 . .
C16 C21 C20 119.6(4) . .
C16 C21 C22 124.0(4) . .
C20 C21 C22 116.1(4) . .
O6 C22 O7 124.9(5) . .
O6 C22 C21 117.9(4) . .
O7 C22 C21 117.2(4) . .
C24 C23 N1 113.8(5) . .
C24 C23 H23 123.1 . .
N1 C23 H23 123.1 . .
C23 C24 N2 103.6(4) . .
C23 C24 H24 128.2 . .
N2 C24 H24 128.2 . .
N2 C25 N1 108.9(5) . .
N2 C25 H25 125.5 . .
N1 C25 H25 125.5 . .
N2 C26 C27 109.9(4) . .
N2 C26 H26A 109.7 . .
C27 C26 H26A 109.7 . .
N2 C26 H26B 109.7 . .
C27 C26 H26B 109.7 . .
H26A C26 H26B 108.2 . .
C28 C27 C29 119.0(4) . 2_756
C28 C27 C26 120.9(5) . .
C29 C27 C26 120.1(5) 2_756 .
C27 C28 C29 121.9(5) . .
C27 C28 H28 119.0 . .
C29 C28 H28 119.0 . .
C27 C29 C28 119.1(5) 2_756 .
C27 C29 H29 120.5 2_756 .
C28 C29 H29 120.5 . .
C25 N1 C23 103.1(4) . .
C25 N1 Zn1 128.6(4) . .
C23 N1 Zn1 127.8(3) . .
C25 N2 C24 110.5(4) . .
C25 N2 C26 127.7(4) . .
C24 N2 C26 121.1(4) . .
C8 O1 Zn1 129.1(3) . .
C8 O2 Zn1 124.8(3) . 2_666
C7 O4 H4O 109.5 . .
C5 O5 C9 117.2(4) . .
C22 O6 Zn1 140.1(3) . 1_454
C22 O7 Zn1 114.8(3) . 2_565

loop_
_geom_bond_atom_site_label_1
_geom_bond_atom_site_label_2
_geom_bond_distance
_geom_bond_site_symmetry_2
Zn1 N1 2.006(4) .
Zn1 O1 2.012(3) .
Zn1 O2 2.031(3) 2_666
Zn1 O7 2.063(3) 2_565
Zn1 O6 2.073(3) 1_656
Zn1 Zn1 2.9448(11) 2_666
C1 C6 1.383(7) .
C1 C2 1.387(7) .
C1 C7 1.487(8) .
C2 C3 1.389(7) .
C2 H2 0.9300 .
C3 C4 1.379(6) .
C3 C8 1.488(7) .
C4 C5 1.387(7) .
C4 H4 0.9300 .
C5 O5 1.372(5) .
C5 C6 1.384(7) .
C6 H6 0.9300 .
C7 O3 1.244(7) .
C7 O4 1.284(7) .
C8 O2 1.249(6) .
C8 O1 1.268(5) .
C9 O5 1.427(6) .
C9 C10 1.509(6) .
C9 H9A 0.9700 .
C9 H9B 0.9700 .
C10 C11 1.380(7) .
C10 C15 1.383(7) .
C11 C12 1.389(7) .
C11 H11 0.9300 .
C12 C13 1.390(7) .
C12 H12 0.9300 .
C13 C14 1.386(6) .
C13 C16 1.492(6) .
C14 C15 1.384(6) .
C14 H14 0.9300 .
C15 H15 0.9300 .
C16 C21 1.390(7) .
C16 C17 1.404(7) .
C17 C18 1.379(7) .
C17 H17 0.9300 .
C18 C19 1.361(8) .
C18 H18 0.9300 .
C19 C20 1.382(7) .
C19 H19 0.9300 .
C20 C21 1.395(6) .
C20 H20 0.9300 .
C21 C22 1.507(7) .
C22 O6 1.249(5) .
C22 O7 1.260(5) .
C23 C24 1.286(6) .
C23 N1 1.359(6) .
C23 H23 0.9300 .
C24 N2 1.339(6) .
C24 H24 0.9300 .
C25 N2 1.316(6) .
C25 N1 1.327(6) .
C25 H25 0.9300 .
C26 N2 1.479(6) .
C26 C27 1.516(6) .
C26 H26A 0.9700 .
C26 H26B 0.9700 .
C27 C28 1.365(8) .
C27 C29 1.373(7) 2_756
C28 C29 1.392(7) .
C28 H28 0.9300 .
C29 C27 1.373(7) 2_756
C29 H29 0.9300 .
O2 Zn1 2.031(3) 2_666
O4 H4O 0.8200 .
O6 Zn1 2.073(3) 1_454
O7 Zn1 2.063(3) 2_565

loop_
_geom_hbond_atom_site_label_D
_geom_hbond_atom_site_label_H
_geom_hbond_atom_site_label_A
_geom_hbond_distance_DH
_geom_hbond_distance_HA
_geom_hbond_distance_DA
_geom_hbond_angle_DHA
_geom_hbond_site_symmetry_A
O4 H4O O1W 0.82 2.07 2.851(7) 157.8 2_655

loop_
_geom_torsion_atom_site_label_1
_geom_torsion_atom_site_label_2
_geom_torsion_atom_site_label_3
_geom_torsion_atom_site_label_4
_geom_torsion
_geom_torsion_site_symmetry_1
_geom_torsion_site_symmetry_4
C6 C1 C2 C3 -2.5(8) . .
C7 C1 C2 C3 175.9(5) . .
C1 C2 C3 C4 0.4(7) . .
C1 C2 C3 C8 -175.0(4) . .
C2 C3 C4 C5 2.3(8) . .
C8 C3 C4 C5 177.6(4) . .
C3 C4 C5 O5 177.6(5) . .
C3 C4 C5 C6 -3.0(8) . .
C2 C1 C6 C5 1.9(8) . .
C7 C1 C6 C5 -176.4(5) . .
O5 C5 C6 C1 -179.7(5) . .
C4 C5 C6 C1 0.8(8) . .
C6 C1 C7 O3 167.6(6) . .
C2 C1 C7 O3 -10.8(8) . .
C6 C1 C7 O4 -10.5(8) . .
C2 C1 C7 O4 171.1(5) . .
C4 C3 C8 O2 -21.7(7) . .
C2 C3 C8 O2 153.6(5) . .
C4 C3 C8 O1 159.9(5) . .
C2 C3 C8 O1 -24.8(7) . .
O5 C9 C10 C11 64.6(7) . .
O5 C9 C10 C15 -118.0(6) . .
C15 C10 C11 C12 -0.7(8) . .
C9 C10 C11 C12 176.8(5) . .
C10 C11 C12 C13 0.6(9) . .
C11 C12 C13 C14 -0.5(8) . .
C11 C12 C13 C16 -176.8(5) . .
C12 C13 C14 C15 0.6(8) . .
C16 C13 C14 C15 176.8(5) . .
C11 C10 C15 C14 0.7(8) . .
C9 C10 C15 C14 -176.7(5) . .
C13 C14 C15 C10 -0.7(8) . .
C14 C13 C16 C21 41.2(7) . .
C12 C13 C16 C21 -142.7(5) . .
C14 C13 C16 C17 -135.1(5) . .
C12 C13 C16 C17 41.1(7) . .
C21 C16 C17 C18 -0.7(7) . .
C13 C16 C17 C18 175.7(5) . .
C16 C17 C18 C19 -1.5(8) . .
C17 C18 C19 C20 1.2(9) . .
C18 C19 C20 C21 1.3(9) . .
C17 C16 C21 C20 3.1(7) . .
C13 C16 C21 C20 -173.1(5) . .
C17 C16 C21 C22 -170.7(4) . .
C13 C16 C21 C22 13.1(7) . .
C19 C20 C21 C16 -3.5(8) . .
C19 C20 C21 C22 170.8(5) . .
C16 C21 C22 O6 38.2(7) . .
C20 C21 C22 O6 -135.8(5) . .
C16 C21 C22 O7 -144.3(5) . .
C20 C21 C22 O7 41.7(6) . .
N1 C23 C24 N2 -0.9(5) . .
N2 C26 C27 C28 -65.9(6) . .
N2 C26 C27 C29 112.3(5) . 2_756
C29 C27 C28 C29 -0.2(9) 2_756 .
C26 C27 C28 C29 178.0(5) . .
C27 C28 C29 C27 0.2(9) . 2_756
N2 C25 N1 C23 0.1(5) . .
N2 C25 N1 Zn1 172.9(3) . .
C24 C23 N1 C25 0.5(5) . .
C24 C23 N1 Zn1 -172.3(3) . .
O1 Zn1 N1 C25 46.6(4) . .
O2 Zn1 N1 C25 -133.9(4) 2_666 .
O7 Zn1 N1 C25 -42.5(4) 2_565 .
O6 Zn1 N1 C25 135.9(4) 1_656 .
Zn1 Zn1 N1 C25 142.0(4) 2_666 .
O1 Zn1 N1 C23 -142.4(4) . .
O2 Zn1 N1 C23 37.2(4) 2_666 .
O7 Zn1 N1 C23 128.6(4) 2_565 .
O6 Zn1 N1 C23 -53.0(4) 1_656 .
Zn1 Zn1 N1 C23 -46.9(7) 2_666 .
N1 C25 N2 C24 -0.6(5) . .
N1 C25 N2 C26 -171.0(4) . .
C23 C24 N2 C25 0.9(5) . .
C23 C24 N2 C26 172.0(4) . .
C27 C26 N2 C25 83.2(6) . .
C27 C26 N2 C24 -86.2(5) . .
O2 C8 O1 Zn1 -11.4(8) . .
C3 C8 O1 Zn1 166.9(3) . .
N1 Zn1 O1 C8 169.0(4) . .
O2 Zn1 O1 C8 -9.8(7) 2_666 .
O7 Zn1 O1 C8 -88.6(4) 2_565 .
O6 Zn1 O1 C8 71.8(4) 1_656 .
Zn1 Zn1 O1 C8 1.6(4) 2_666 .
O1 C8 O2 Zn1 17.5(7) . 2_666
C3 C8 O2 Zn1 -160.8(3) . 2_666
C6 C5 O5 C9 177.3(5) . .
C4 C5 O5 C9 -3.3(8) . .
C10 C9 O5 C5 -176.4(5) . .
O7 C22 O6 Zn1 -9.0(8) . 1_454
C21 C22 O6 Zn1 168.3(3) . 1_454
O6 C22 O7 Zn1 9.9(6) . 2_565
C21 C22 O7 Zn1 -167.4(3) . 2_565
